data_1504130
loop_
_publ_author_name
'Stepie\'n, Marcin'
'Szyszko, Bartosz'
'Latos-Grazy\'nski, Lechos\/law'

_publ_section_title
;
 Steric control in the synthesis of p-benziporphyrins. Formation of a
 doubly N-confused benzihexaphyrin macrocycle.
;
_journal_issue 17
_journal_name_full 'Organic letters'
_journal_page_first 3930
_journal_page_last 3933
_journal_paper_doi 10.1021/ol9016222
_journal_volume 11
_journal_year 2009
_chemical_formula_moiety 'C94 H96 N4 O2, 4(C H2 Cl2)'
_chemical_formula_sum 'C98 H104 Cl8 N4 O2'
_chemical_formula_weight 1653.45
_chemical_name_systematic
; 
 5,15,20,30-tetramesityl-10,25-diphenyl-8,23-dioxo-7,22-diaza-33,37-dicarba-A,D-di-p-benzi[28]hexaphyrin(1.1.1.1.1.1)
 dichloromethane tetrasolvate  
;
_space_group_IT_number 14
_symmetry_cell_setting monoclinic
_symmetry_space_group_name_Hall '-P 2ybc'
_symmetry_space_group_name_H-M 'P 1 21/c 1'
_atom_sites_solution_hydrogens geom
_atom_sites_solution_primary direct
_atom_sites_solution_secondary difmap
_audit_creation_method
;
1. CrysAlis RED, Oxford Diffraction Ltd.,
Version 1.171.33.32 (release 27-01-2009 CrysAlis171 .NET)
(compiled Jan 27 2009,14:17:37)
2. SXELXL-97
;
_cell_angle_alpha 90.00
_cell_angle_beta 105.354(3)
_cell_angle_gamma 90.00
_cell_formula_units_Z 2
_cell_length_a 14.7357(4)
_cell_length_b 17.0703(3)
_cell_length_c 17.6198(4)
_cell_measurement_reflns_used 15557
_cell_measurement_temperature 100(2)
_cell_measurement_theta_max 38.5079
_cell_measurement_theta_min 4.1289
_cell_volume 4273.94(18)
_computing_cell_refinement
;
CrysAlis RED, Oxford Diffraction Ltd.,
Version 1.171.33.32 (release 27-01-2009 CrysAlis171 .NET)
(compiled Jan 27 2009,14:17:37)
;
_computing_data_collection
;
CrysAlis CCD, Oxford Diffraction Ltd.,
Version 1.171.33.32 (release 27-01-2009 CrysAlis171 .NET)
(compiled Jan 27 2009,14:17:37)
;
_computing_data_reduction
;
CrysAlis RED, Oxford Diffraction Ltd.,
Version 1.171.33.32 (release 27-01-2009 CrysAlis171 .NET)
(compiled Jan 27 2009,14:17:37)
;
_computing_structure_refinement 'SHELXL-97 (Sheldrick, 1997)'
_computing_structure_solution 'SHELXS-97 (Sheldrick, 1990)'
_diffrn_ambient_temperature 100(2)
_diffrn_detector_area_resol_mean 8.1956
_diffrn_measured_fraction_theta_full 0.967
_diffrn_measured_fraction_theta_max 0.967
_diffrn_measurement_details
;
  1 phi      0.00  100.00   1.0000   15.0000
omega____ theta____ kappa____ phi______ frames
   0.0000   14.0000    0.0000     -     100

  2 omega  -60.00   84.00   1.0000   30.0000
omega____ theta____ kappa____ phi______ frames
    -       40.0000  -79.0000    0.0000 144

  3 omega  -60.00   84.00   1.0000   30.0000
omega____ theta____ kappa____ phi______ frames
    -       40.0000  -79.0000  120.0000 144

  4 omega  -60.00   20.00   1.0000   30.0000
omega____ theta____ kappa____ phi______ frames
    -       40.0000  -79.0000  240.0000 80

;
_diffrn_measurement_device_type 'Goniometer Xcalibur, detector: Onyx'
_diffrn_measurement_method '\w and \p scans'
_diffrn_orient_matrix_UB_11 -0.0026235822
_diffrn_orient_matrix_UB_12 0.0265214582
_diffrn_orient_matrix_UB_13 -0.0315039908
_diffrn_orient_matrix_UB_21 -0.0470820511
_diffrn_orient_matrix_UB_22 0.0091471746
_diffrn_orient_matrix_UB_23 -0.0004968508
_diffrn_orient_matrix_UB_31 0.0163364260
_diffrn_orient_matrix_UB_32 0.0306523388
_diffrn_orient_matrix_UB_33 0.0273770661
_diffrn_radiation_monochromator graphite
_diffrn_radiation_source 'Enhance (Mo) X-ray Source'
_diffrn_radiation_type 'Mo K\a'
_diffrn_radiation_wavelength 0.7107
_diffrn_reflns_av_R_equivalents 0.0523
_diffrn_reflns_av_sigmaI/netI 0.1103
_diffrn_reflns_limit_h_max 22
_diffrn_reflns_limit_h_min -25
_diffrn_reflns_limit_k_max 29
_diffrn_reflns_limit_k_min -29
_diffrn_reflns_limit_l_max 30
_diffrn_reflns_limit_l_min -30
_diffrn_reflns_number 66843
_diffrn_reflns_theta_full 38.59
_diffrn_reflns_theta_max 38.59
_diffrn_reflns_theta_min 4.14
_exptl_absorpt_coefficient_mu 0.316
_exptl_absorpt_correction_T_max 0.945
_exptl_absorpt_correction_T_min 0.886
_exptl_absorpt_correction_type analytical
_exptl_absorpt_process_details
;
CrysAlis RED, Oxford Diffraction Ltd.,
Version 1.171.33.32 (release 27-01-2009 CrysAlis171 .NET)
(compiled Jan 27 2009,14:17:37)
Analytical numeric absorption correction using a multifaceted crystal
            model based on expressions derived by R.C. Clark & J.S. Reid.
(Clark, R. C. & Reid, J. S. (1995). Acta Cryst. A51, 887-897)
;
_exptl_crystal_colour dark
_exptl_crystal_density_diffrn 1.285
_exptl_crystal_density_method 'not measured'
_exptl_crystal_description block
_exptl_crystal_F_000 1744
_exptl_crystal_size_max 0.4893
_exptl_crystal_size_mid 0.2659
_exptl_crystal_size_min 0.2364
_refine_diff_density_max 0.704
_refine_diff_density_min -0.803
_refine_diff_density_rms 0.078
_refine_ls_extinction_method none
_refine_ls_goodness_of_fit_ref 0.913
_refine_ls_hydrogen_treatment constr
_refine_ls_matrix_type full
_refine_ls_number_parameters 539
_refine_ls_number_reflns 23396
_refine_ls_number_restraints 0
_refine_ls_restrained_S_all 0.913
_refine_ls_R_factor_all 0.1334
_refine_ls_R_factor_gt 0.0552
_refine_ls_shift/su_max 0.026
_refine_ls_shift/su_mean 0.001
_refine_ls_structure_factor_coef Fsqd
_refine_ls_weighting_details 'calc w=1/[\s^2^(Fo^2^)+(0.0708P)^2^+0.0000P] where P=(Fo^2^+2Fc^2^)/3'
_refine_ls_weighting_scheme calc
_refine_ls_wR_factor_gt 0.1291
_refine_ls_wR_factor_ref 0.1488
_reflns_number_gt 11814
_reflns_number_total 23396
_reflns_threshold_expression >2sigma(I)
_cod_data_source_file ol9016222_si_002.cif
_cod_data_source_block diamide
_cod_original_cell_volume 4273.94(17)
_cod_database_code 1504130

loop_
_symmetry_equiv_pos_as_xyz
'x, y, z'
'-x, y+1/2, -z+1/2'
'-x, -y, -z'
'x, -y-1/2, z-1/2'

loop_
_atom_site_label
_atom_site_type_symbol
_atom_site_fract_x
_atom_site_fract_y
_atom_site_fract_z
_atom_site_U_iso_or_equiv
_atom_site_adp_type
_atom_site_occupancy
_atom_site_symmetry_multiplicity
_atom_site_calc_flag
_atom_site_refinement_flags
_atom_site_disorder_assembly
_atom_site_disorder_group
C1 C 0.23789(8) 0.54041(7) 1.05683(7) 0.0126(2) Uani 1 1 d . . .
C2 C 0.26390(8) 0.58412(7) 0.99865(7) 0.0132(2) Uani 1 1 d . . .
H2 H 0.2708 0.5585 0.9526 0.016 Uiso 1 1 calc R . .
C3 C 0.27955(8) 0.66351(7) 1.00705(7) 0.0130(2) Uani 1 1 d . . .
H3 H 0.2966 0.6917 0.9665 0.016 Uiso 1 1 calc R . .
C4 C 0.72918(8) 0.29617(7) 0.92560(7) 0.0122(2) Uani 1 1 d . . .
C5 C 0.69845(8) 0.21458(7) 0.91248(7) 0.0126(2) Uani 1 1 d . . .
C6 C 0.61793(8) 0.19083(7) 0.93046(7) 0.0127(2) Uani 1 1 d . . .
C7 C 0.47619(8) 0.19712(7) 0.96043(7) 0.0130(2) Uani 1 1 d . . .
C8 C 0.39704(8) 0.22590(7) 0.97788(7) 0.0127(2) Uani 1 1 d . . .
C9 C 0.37540(8) 0.30579(7) 0.99293(7) 0.0129(2) Uani 1 1 d . . .
C10 C 0.42897(8) 0.38001(7) 0.98836(7) 0.0129(2) Uani 1 1 d . . .
C11 C 0.29669(8) 0.41146(7) 1.02745(7) 0.0132(2) Uani 1 1 d . . .
C12 C 0.23266(8) 0.45450(7) 1.05270(7) 0.0123(2) Uani 1 1 d . . .
C13 C 0.15626(8) 0.41426(7) 1.07941(7) 0.0133(2) Uani 1 1 d . B .
C14 C 0.06727(8) 0.40289(7) 1.02664(7) 0.0139(2) Uani 1 1 d . B .
C15 C -0.00506(9) 0.37054(7) 1.05371(7) 0.0167(2) Uani 1 1 d . . .
H15 H -0.0645 0.3619 1.0174 0.020 Uiso 1 1 calc R A 5
C18 C 0.17141(9) 0.39153(7) 1.15842(7) 0.0157(2) Uani 1 1 d . . .
C19 C 0.04714(9) 0.42379(8) 0.94042(7) 0.0174(2) Uani 1 1 d . . .
H19A H 0.0982 0.4579 0.9324 0.021 Uiso 1 1 calc R B .
H19B H -0.0124 0.4538 0.9247 0.021 Uiso 1 1 calc R . .
C20 C 0.03918(11) 0.35187(9) 0.88814(8) 0.0259(3) Uani 1 1 d . B .
H20A H 0.0997 0.3244 0.9004 0.039 Uiso 1 1 calc R . .
H20B H 0.0221 0.3681 0.8328 0.039 Uiso 1 1 calc R . .
H20C H -0.0094 0.3168 0.8975 0.039 Uiso 1 1 calc R . .
C23 C 0.26606(9) 0.39993(8) 1.21783(8) 0.0191(2) Uani 1 1 d . B .
H23A H 0.2563 0.4176 1.2686 0.023 Uiso 1 1 calc R . .
H23B H 0.3030 0.4407 1.1994 0.023 Uiso 1 1 calc R . .
C24 C 0.32214(10) 0.32367(9) 1.23083(9) 0.0249(3) Uani 1 1 d . . .
H24A H 0.2848 0.2824 1.2468 0.037 Uiso 1 1 calc R B .
H24B H 0.3807 0.3313 1.2722 0.037 Uiso 1 1 calc R . .
H24C H 0.3369 0.3083 1.1818 0.037 Uiso 1 1 calc R . .
C16A C 0.00692(10) 0.35056(9) 1.13209(8) 0.0140(3) Uani 0.928(3) 1 d P B 5
C17A C 0.09583(11) 0.36075(10) 1.18306(8) 0.0150(3) Uani 0.928(3) 1 d P B 5
H17 H 0.1057 0.3463 1.2367 0.018 Uiso 0.928(3) 1 calc PR B 5
C21A C -0.07632(10) 0.32099(8) 1.15900(8) 0.0170(3) Uani 0.928(3) 1 d P B 5
H21A H -0.1112 0.2827 1.1198 0.020 Uiso 0.928(3) 1 calc PR B 5
H21B H -0.1191 0.3657 1.1594 0.020 Uiso 0.928(3) 1 calc PR B 5
C22A C -0.05282(11) 0.28239(10) 1.23979(9) 0.0245(4) Uani 0.928(3) 1 d P B 5
H22A H -0.0094 0.2386 1.2409 0.037 Uiso 0.928(3) 1 calc PR B 5
H22B H -0.1107 0.2628 1.2505 0.037 Uiso 0.928(3) 1 calc PR B 5
H22C H -0.0232 0.3209 1.2800 0.037 Uiso 0.928(3) 1 calc PR B 5
C21B C -0.0448(12) 0.2748(10) 1.1647(10) 0.015(4) Uiso 0.072(3) 1 d P B 6
H21C H -0.0936 0.2573 1.1175 0.018 Uiso 0.072(3) 1 calc PR B 6
H21D H -0.0157 0.2277 1.1940 0.018 Uiso 0.072(3) 1 calc PR B 6
C16B C 0.0313(13) 0.3229(11) 1.1390(10) 0.009(3) Uiso 0.072(3) 1 d P B 6
C22B C -0.0880(18) 0.3220(15) 1.2143(14) 0.033(6) Uiso 0.072(3) 1 d P B 6
H22D H -0.0391 0.3427 1.2588 0.049 Uiso 0.072(3) 1 calc PR B 6
H22E H -0.1317 0.2896 1.2341 0.049 Uiso 0.072(3) 1 calc PR B 6
H22F H -0.1225 0.3656 1.1835 0.049 Uiso 0.072(3) 1 calc PR B 6
C17B C 0.1139(17) 0.3360(14) 1.1806(14) 0.020(5) Uiso 0.072(3) 1 d P B 6
H17B H 0.1374 0.3073 1.2279 0.024 Uiso 0.072(3) 1 calc PR B 6
C25 C 0.74903(8) 0.15803(7) 0.87343(7) 0.0136(2) Uani 1 1 d . . .
C26 C 0.70530(9) 0.13007(7) 0.79718(7) 0.0160(2) Uani 1 1 d . . .
C27 C 0.75172(10) 0.07315(8) 0.76473(8) 0.0204(3) Uani 1 1 d . . .
H27 H 0.7223 0.0534 0.7137 0.024 Uiso 1 1 calc R . .
C28 C 0.83962(10) 0.04442(8) 0.80460(8) 0.0207(3) Uani 1 1 d . . .
C29 C 0.88374(9) 0.07583(7) 0.87779(8) 0.0188(2) Uani 1 1 d . . .
H29 H 0.9452 0.0585 0.9043 0.023 Uiso 1 1 calc R . .
C30 C 0.83984(9) 0.13230(7) 0.91336(7) 0.0149(2) Uani 1 1 d . . .
C31 C 0.61102(10) 0.16334(8) 0.75177(8) 0.0202(3) Uani 1 1 d . . .
H31A H 0.5622 0.1439 0.7763 0.024 Uiso 1 1 calc R . .
H31B H 0.6135 0.2210 0.7576 0.024 Uiso 1 1 calc R . .
C32 C 0.58041(12) 0.14406(10) 0.66466(8) 0.0294(3) Uani 1 1 d . . .
H32A H 0.6298 0.1598 0.6399 0.044 Uiso 1 1 calc R . .
H32B H 0.5222 0.1724 0.6400 0.044 Uiso 1 1 calc R . .
H32C H 0.5694 0.0876 0.6578 0.044 Uiso 1 1 calc R . .
C33 C 0.88452(12) -0.02102(8) 0.76925(9) 0.0287(3) Uani 1 1 d . . .
H33A H 0.9507 -0.0276 0.8003 0.034 Uiso 1 1 calc R . .
H33B H 0.8847 -0.0067 0.7149 0.034 Uiso 1 1 calc R . .
C34 C 0.83220(13) -0.09860(9) 0.76790(11) 0.0348(4) Uani 1 1 d . . .
H34A H 0.8305 -0.1123 0.8215 0.052 Uiso 1 1 calc R . .
H34B H 0.8648 -0.1399 0.7468 0.052 Uiso 1 1 calc R . .
H34C H 0.7678 -0.0933 0.7345 0.052 Uiso 1 1 calc R . .
C35 C 0.88611(9) 0.16552(8) 0.99419(8) 0.0188(2) Uani 1 1 d . . .
H35A H 0.8469 0.1510 1.0298 0.023 Uiso 1 1 calc R . .
H35B H 0.8851 0.2234 0.9900 0.023 Uiso 1 1 calc R . .
C36 C 0.98669(10) 0.14040(9) 1.03286(10) 0.0288(3) Uani 1 1 d . . .
H36A H 0.9890 0.0834 1.0397 0.043 Uiso 1 1 calc R . .
H36B H 1.0086 0.1658 1.0843 0.043 Uiso 1 1 calc R . .
H36C H 1.0273 0.1558 0.9995 0.043 Uiso 1 1 calc R . .
C37 C 0.32341(8) 0.16709(7) 0.98217(7) 0.0130(2) Uani 1 1 d . . .
C38 C 0.24279(9) 0.15907(7) 0.91997(7) 0.0174(2) Uani 1 1 d . . .
H38 H 0.2339 0.1924 0.8754 0.021 Uiso 1 1 calc R . .
C39 C 0.17528(10) 0.10294(8) 0.92223(8) 0.0210(3) Uani 1 1 d . . .
H39 H 0.1210 0.0975 0.8792 0.025 Uiso 1 1 calc R . .
C40 C 0.18757(10) 0.05475(7) 0.98784(8) 0.0202(3) Uani 1 1 d . . .
H40 H 0.1420 0.0158 0.9893 0.024 Uiso 1 1 calc R . .
C41 C 0.26555(9) 0.06332(7) 1.05063(8) 0.0191(3) Uani 1 1 d . . .
H41 H 0.2729 0.0311 1.0958 0.023 Uiso 1 1 calc R . .
C42 C 0.33383(9) 0.11902(7) 1.04818(8) 0.0172(2) Uani 1 1 d . . .
H42 H 0.3877 0.1244 1.0916 0.021 Uiso 1 1 calc R . .
C43 C 0.21778(8) 0.58189(7) 1.11948(7) 0.0135(2) Uani 1 1 d . . .
H43 H 0.1927 0.5547 1.1564 0.016 Uiso 1 1 calc R . .
C44 C 0.23398(8) 0.66183(7) 1.12804(7) 0.0134(2) Uani 1 1 d . . .
H44 H 0.2199 0.6886 1.1708 0.016 Uiso 1 1 calc R . .
C45 C 0.57857(8) 0.11249(7) 0.92661(7) 0.0142(2) Uani 1 1 d . . .
H45 H 0.6068 0.0662 0.9134 0.017 Uiso 1 1 calc R . .
C46 C 0.49546(9) 0.11625(7) 0.94483(7) 0.0148(2) Uani 1 1 d . . .
H46 H 0.4558 0.0729 0.9471 0.018 Uiso 1 1 calc R . .
C47 C 0.29789(8) 0.32820(7) 1.01667(7) 0.0138(2) Uani 1 1 d . . .
H47 H 0.2512 0.2933 1.0249 0.017 Uiso 1 1 calc R . .
N1 N 0.55321(7) 0.23894(6) 0.95284(6) 0.01346(19) Uani 1 1 d . . .
H1 H 0.5606 0.2897 0.9611 0.016 Uiso 1 1 calc R . .
N2 N 0.37773(7) 0.43939(6) 1.00817(6) 0.01381(19) Uani 1 1 d . . .
H2A H 0.3934 0.4892 1.0088 0.017 Uiso 1 1 calc R . .
O O 0.50400(6) 0.39085(5) 0.97101(5) 0.01531(17) Uani 1 1 d . . .
C48 C 0.27779(11) 0.57792(9) 0.36597(10) 0.0309(3) Uani 1 1 d . . .
H48A H 0.2823 0.5676 0.4221 0.037 Uiso 1 1 calc R C 3
H48B H 0.3107 0.5350 0.3464 0.037 Uiso 1 1 calc R C 3
Cl1 Cl 0.15823(3) 0.57853(2) 0.31239(2) 0.03116(9) Uani 1 1 d . D .
Cl2A Cl 0.33334(4) 0.66700(2) 0.35755(2) 0.03802(14) Uani 0.9575(15) 1 d P D 3
Cl2B Cl 0.3780(15) 0.5707(12) 0.3445(12) 0.095(7) Uiso 0.0425(15) 1 d P D 4
C49 C 0.47052(12) 0.59131(11) 0.20493(10) 0.0356(4) Uani 1 1 d . . .
H49A H 0.4702 0.5679 0.1535 0.043 Uiso 1 1 calc R E 1
H49B H 0.4088 0.6168 0.1993 0.043 Uiso 1 1 calc R E 1
Cl3 Cl 0.48473(3) 0.51630(2) 0.27558(2) 0.03400(10) Uani 1 1 d . D .
Cl4A Cl 0.55807(5) 0.66164(4) 0.22885(3) 0.0396(2) Uani 0.892(3) 1 d P F 1
Cl4B Cl 0.5929(5) 0.6283(5) 0.2199(4) 0.063(2) Uiso 0.108(3) 1 d P F 2

loop_
_atom_site_aniso_label
_atom_site_aniso_U_11
_atom_site_aniso_U_22
_atom_site_aniso_U_33
_atom_site_aniso_U_23
_atom_site_aniso_U_13
_atom_site_aniso_U_12
C1 0.0097(5) 0.0126(5) 0.0162(5) -0.0013(4) 0.0046(4) 0.0003(4)
C2 0.0111(5) 0.0148(5) 0.0145(5) -0.0018(4) 0.0050(4) 0.0008(4)
C3 0.0120(5) 0.0135(5) 0.0144(5) -0.0001(4) 0.0050(4) 0.0007(4)
C4 0.0089(5) 0.0127(5) 0.0152(5) -0.0009(4) 0.0035(4) 0.0015(4)
C5 0.0123(5) 0.0128(5) 0.0135(5) -0.0007(4) 0.0045(4) 0.0014(4)
C6 0.0121(5) 0.0122(5) 0.0143(5) -0.0009(4) 0.0044(4) 0.0024(4)
C7 0.0127(5) 0.0124(5) 0.0148(5) -0.0005(4) 0.0050(4) -0.0008(4)
C8 0.0124(5) 0.0119(5) 0.0147(5) -0.0010(4) 0.0049(4) -0.0008(4)
C9 0.0114(5) 0.0126(5) 0.0153(5) -0.0011(4) 0.0048(4) 0.0002(4)
C10 0.0123(5) 0.0130(5) 0.0139(5) -0.0003(4) 0.0043(4) 0.0002(4)
C11 0.0106(5) 0.0128(5) 0.0173(5) -0.0011(4) 0.0057(4) -0.0007(4)
C12 0.0111(5) 0.0129(5) 0.0139(5) -0.0018(4) 0.0051(4) -0.0009(4)
C13 0.0129(5) 0.0118(5) 0.0172(5) -0.0020(4) 0.0075(4) -0.0003(4)
C14 0.0136(5) 0.0144(5) 0.0149(5) -0.0018(4) 0.0057(4) -0.0005(4)
C15 0.0128(5) 0.0204(6) 0.0175(5) -0.0021(4) 0.0052(5) -0.0036(4)
C18 0.0152(6) 0.0148(5) 0.0175(5) -0.0004(4) 0.0049(5) -0.0020(4)
C19 0.0150(6) 0.0205(6) 0.0172(5) 0.0011(4) 0.0053(5) -0.0020(5)
C20 0.0319(8) 0.0301(8) 0.0166(6) -0.0029(5) 0.0080(6) 0.0024(6)
C23 0.0161(6) 0.0218(6) 0.0185(6) 0.0010(5) 0.0030(5) -0.0036(5)
C24 0.0217(7) 0.0286(7) 0.0234(6) 0.0003(5) 0.0043(6) 0.0023(5)
C16A 0.0129(6) 0.0131(6) 0.0173(6) 0.0003(5) 0.0062(5) 0.0000(5)
C17A 0.0155(7) 0.0155(7) 0.0150(6) 0.0006(5) 0.0058(5) -0.0001(5)
C21A 0.0153(6) 0.0202(7) 0.0174(6) 0.0008(5) 0.0076(5) -0.0037(5)
C22A 0.0227(8) 0.0283(8) 0.0255(7) 0.0093(6) 0.0116(6) -0.0018(6)
C25 0.0135(5) 0.0118(5) 0.0177(5) -0.0004(4) 0.0082(5) 0.0008(4)
C26 0.0164(6) 0.0164(6) 0.0166(5) -0.0010(4) 0.0069(5) -0.0004(4)
C27 0.0258(7) 0.0187(6) 0.0197(6) -0.0046(5) 0.0114(5) -0.0004(5)
C28 0.0251(7) 0.0156(6) 0.0278(7) -0.0017(5) 0.0181(6) 0.0028(5)
C29 0.0173(6) 0.0148(6) 0.0279(6) 0.0027(5) 0.0122(5) 0.0042(4)
C30 0.0138(5) 0.0133(5) 0.0194(5) 0.0016(4) 0.0080(5) 0.0010(4)
C31 0.0198(6) 0.0228(6) 0.0176(6) -0.0009(5) 0.0042(5) 0.0007(5)
C32 0.0309(8) 0.0375(9) 0.0175(6) -0.0007(6) 0.0025(6) -0.0010(6)
C33 0.0366(9) 0.0218(7) 0.0354(8) -0.0035(6) 0.0232(7) 0.0074(6)
C34 0.0403(10) 0.0237(8) 0.0456(9) -0.0089(7) 0.0206(8) 0.0054(6)
C35 0.0145(6) 0.0198(6) 0.0221(6) 0.0013(5) 0.0045(5) 0.0024(5)
C36 0.0189(7) 0.0259(7) 0.0371(8) 0.0003(6) -0.0006(6) 0.0046(6)
C37 0.0124(5) 0.0111(5) 0.0174(5) -0.0020(4) 0.0074(4) 0.0003(4)
C38 0.0194(6) 0.0169(6) 0.0172(5) 0.0002(4) 0.0070(5) -0.0031(5)
C39 0.0174(6) 0.0202(6) 0.0250(6) -0.0019(5) 0.0049(5) -0.0043(5)
C40 0.0193(6) 0.0137(6) 0.0317(7) -0.0006(5) 0.0137(6) -0.0019(5)
C41 0.0203(6) 0.0152(6) 0.0254(6) 0.0053(5) 0.0127(5) 0.0032(5)
C42 0.0150(6) 0.0179(6) 0.0197(6) 0.0023(4) 0.0061(5) 0.0019(4)
C43 0.0116(5) 0.0146(5) 0.0157(5) 0.0000(4) 0.0063(4) 0.0005(4)
C44 0.0129(5) 0.0140(5) 0.0149(5) -0.0015(4) 0.0065(4) 0.0010(4)
C45 0.0147(6) 0.0119(5) 0.0170(5) -0.0013(4) 0.0059(5) 0.0015(4)
C46 0.0159(6) 0.0120(5) 0.0181(5) -0.0013(4) 0.0071(5) -0.0004(4)
C47 0.0126(5) 0.0132(5) 0.0167(5) -0.0009(4) 0.0060(4) -0.0002(4)
N1 0.0120(5) 0.0101(4) 0.0201(5) -0.0017(4) 0.0074(4) 0.0003(3)
N2 0.0116(5) 0.0105(4) 0.0212(5) -0.0023(4) 0.0078(4) -0.0007(3)
O 0.0118(4) 0.0151(4) 0.0215(4) -0.0010(3) 0.0087(3) -0.0004(3)
C48 0.0311(8) 0.0259(8) 0.0358(8) 0.0053(6) 0.0091(7) -0.0017(6)
Cl1 0.0304(2) 0.0383(2) 0.02608(17) 0.00298(15) 0.00976(15) 0.00488(15)
Cl2A 0.0560(3) 0.0288(2) 0.0278(2) -0.00183(15) 0.0086(2) -0.01641(19)
C49 0.0253(8) 0.0457(10) 0.0303(8) 0.0121(7) -0.0022(7) -0.0089(7)
Cl3 0.0346(2) 0.0275(2) 0.0369(2) 0.00487(15) 0.00442(17) -0.00666(15)
Cl4A 0.0452(4) 0.0302(3) 0.0354(3) 0.00685(19) -0.0035(2) -0.0160(2)

loop_
_atom_type_symbol
_atom_type_description
_atom_type_scat_dispersion_real
_atom_type_scat_dispersion_imag
_atom_type_scat_source
C C 0.0033 0.0016 'International Tables Vol C Tables 4.2.6.8 and 6.1.1.4'
H H 0.0000 0.0000 'International Tables Vol C Tables 4.2.6.8 and 6.1.1.4'
N N 0.0061 0.0033 'International Tables Vol C Tables 4.2.6.8 and 6.1.1.4'
O O 0.0106 0.0060 'International Tables Vol C Tables 4.2.6.8 and 6.1.1.4'
Cl Cl 0.1484 0.1585 'International Tables Vol C Tables 4.2.6.8 and 6.1.1.4'

loop_
_geom_angle_atom_site_label_1
_geom_angle_atom_site_label_2
_geom_angle_atom_site_label_3
_geom_angle
_geom_angle_site_symmetry_1
_geom_angle_site_symmetry_3
C2 C1 C43 117.45(10) . .
C2 C1 C12 121.09(10) . .
C43 C1 C12 121.46(10) . .
C3 C2 C1 121.09(10) . .
C2 C3 C4 121.49(11) . 3_667
C44 C4 C3 117.11(10) 3_667 3_667
C44 C4 C5 122.53(10) 3_667 .
C3 C4 C5 120.34(10) 3_667 .
C6 C5 C4 119.75(10) . .
C6 C5 C25 118.96(10) . .
C4 C5 C25 121.09(10) . .
C5 C6 N1 126.29(11) . .
C5 C6 C45 128.48(11) . .
N1 C6 C45 105.15(10) . .
C8 C7 N1 127.37(11) . .
C8 C7 C46 127.11(11) . .
N1 C7 C46 105.51(10) . .
C7 C8 C9 128.48(11) . .
C7 C8 C37 116.23(10) . .
C9 C8 C37 115.30(10) . .
C47 C9 C8 124.27(11) . .
C47 C9 C10 105.81(10) . .
C8 C9 C10 129.91(10) . .
O C10 N2 122.96(11) . .
O C10 C9 130.90(11) . .
N2 C10 C9 106.14(10) . .
C12 C11 N2 127.01(11) . .
C12 C11 C47 127.76(11) . .
N2 C11 C47 105.22(9) . .
C11 C12 C1 121.56(10) . .
C11 C12 C13 119.97(10) . .
C1 C12 C13 118.45(10) . .
C18 C13 C14 119.53(11) . .
C18 C13 C12 120.19(11) . .
C14 C13 C12 120.19(10) . .
C15 C14 C13 119.53(11) . .
C15 C14 C19 118.28(11) . .
C13 C14 C19 122.18(11) . .
C16A C15 C14 122.10(12) . .
C14 C15 C16B 114.2(6) . .
C17B C18 C13 121.1(10) . .
C17A C18 C13 118.69(12) . .
C17B C18 C23 112.8(10) . .
C17A C18 C23 118.96(11) . .
C13 C18 C23 122.34(11) . .
C14 C19 C20 112.42(11) . .
C18 C23 C24 112.73(11) . .
C15 C16A C17A 117.53(12) . .
C15 C16A C21A 119.57(12) . .
C17A C16A C21A 122.88(12) . .
C16A C17A C18 122.54(13) . .
C16A C21A C22A 115.75(12) . .
C22B C21B C16B 110.3(16) . .
C17B C16B C21B 125.8(17) . .
C17B C16B C15 117.8(16) . .
C21B C16B C15 115.9(13) . .
C16B C17B C18 121.4(19) . .
C30 C25 C26 120.32(11) . .
C30 C25 C5 119.71(11) . .
C26 C25 C5 119.96(11) . .
C27 C26 C25 118.43(12) . .
C27 C26 C31 121.62(11) . .
C25 C26 C31 119.94(11) . .
C28 C27 C26 122.10(12) . .
C29 C28 C27 118.54(12) . .
C29 C28 C33 121.24(13) . .
C27 C28 C33 120.20(13) . .
C28 C29 C30 121.59(12) . .
C29 C30 C25 118.86(12) . .
C29 C30 C35 122.16(11) . .
C25 C30 C35 118.97(10) . .
C32 C31 C26 115.95(12) . .
C28 C33 C34 111.83(12) . .
C30 C35 C36 117.26(11) . .
C38 C37 C42 118.65(11) . .
C38 C37 C8 120.35(11) . .
C42 C37 C8 120.99(11) . .
C39 C38 C37 120.87(12) . .
C38 C39 C40 119.67(13) . .
C41 C40 C39 120.17(12) . .
C40 C41 C42 120.26(12) . .
C41 C42 C37 120.34(12) . .
C44 C43 C1 120.97(11) . .
C43 C44 C4 121.00(10) . 3_667
C46 C45 C6 108.78(10) . .
C45 C46 C7 109.05(11) . .
C9 C47 C11 110.93(10) . .
C7 N1 C6 111.45(10) . .
C10 N2 C11 111.86(10) . .
Cl2B C48 Cl2A 64.6(7) . .
Cl2B C48 Cl1 135.8(7) . .
Cl2A C48 Cl1 111.86(9) . .
C48 Cl2B Cl3 154.2(12) . .
Cl4A C49 Cl3 113.03(9) . .
Cl3 C49 Cl4B 102.5(2) . .
C49 Cl3 Cl2B 96.0(5) . .

loop_
_geom_bond_atom_site_label_1
_geom_bond_atom_site_label_2
_geom_bond_distance
_geom_bond_site_symmetry_2
C1 C2 1.4009(16) .
C1 C43 1.4075(16) .
C1 C12 1.4693(16) .
C2 C3 1.3760(17) .
C3 C4 1.4068(16) 3_667
C4 C44 1.4049(16) 3_667
C4 C3 1.4068(16) 3_667
C4 C5 1.4639(16) .
C5 C6 1.3680(16) .
C5 C25 1.4942(15) .
C6 N1 1.3923(14) .
C6 C45 1.4521(17) .
C7 C8 1.3734(16) .
C7 N1 1.3769(15) .
C7 C46 1.4502(17) .
C8 C9 1.4410(16) .
C8 C37 1.4948(16) .
C9 C47 1.3707(16) .
C9 C10 1.5062(16) .
C10 O 1.2366(14) .
C10 N2 1.3635(15) .
C11 C12 1.3603(16) .
C11 N2 1.4084(15) .
C11 C47 1.4347(17) .
C12 C13 1.4970(16) .
C13 C18 1.4049(17) .
C13 C14 1.4058(18) .
C14 C15 1.3920(16) .
C14 C19 1.5116(17) .
C15 C16A 1.3876(18) .
C15 C16B 1.668(18) .
C18 C17B 1.39(2) .
C18 C17A 1.4002(19) .
C18 C23 1.5129(18) .
C19 C20 1.5206(19) .
C23 C24 1.526(2) .
C16A C17A 1.389(2) .
C16A C21A 1.5139(18) .
C21A C22A 1.523(2) .
C21B C22B 1.45(3) .
C21B C16B 1.55(2) .
C16B C17B 1.26(3) .
C25 C30 1.4071(17) .
C25 C26 1.4105(17) .
C26 C27 1.3951(17) .
C26 C31 1.5178(19) .
C27 C28 1.389(2) .
C28 C29 1.3890(19) .
C28 C33 1.5138(18) .
C29 C30 1.3983(17) .
C30 C35 1.5167(18) .
C31 C32 1.5168(19) .
C33 C34 1.529(2) .
C35 C36 1.5198(19) .
C37 C38 1.3935(18) .
C37 C42 1.3983(17) .
C38 C39 1.3892(18) .
C39 C40 1.3912(19) .
C40 C41 1.376(2) .
C41 C42 1.3932(18) .
C43 C44 1.3865(17) .
C44 C4 1.4050(16) 3_667
C45 C46 1.3473(17) .
C48 Cl2B 1.62(2) .
C48 Cl2A 1.7517(16) .
C48 Cl1 1.7647(17) .
Cl2B Cl3 2.41(2) .
C49 Cl4A 1.7307(17) .
C49 Cl3 1.7592(16) .
C49 Cl4B 1.863(7) .
